data_4000341
loop_
_publ_author_name
' Taeshick Kim '

_publ_section_title
;
Polymorphs and Blue Luminescence of Oligomeric Zinc (II)
Complex; Zn3ppo6 [ppo ( 2((2(hydroxyphenyl)(5(phenyloxazole]
;
_journal_name_full 'Chemistry of Materials'
_journal_paper_doi 10.1021/cm0346428
_journal_year 2003
_chemical_formula_moiety 'C90 H60 N6 O12 Zn3 '
_chemical_formula_sum 'C90 H60 N6 O12 Zn3'
_chemical_formula_weight 1613.64
_space_group_IT_number 2
_symmetry_cell_setting triclinic
_symmetry_Int_Tables_number 2
_symmetry_space_group_name_Hall '-P 1'
_symmetry_space_group_name_H-M 'P -1'
_cell_angle_alpha 91.612(1)
_cell_angle_beta 105.740(3)
_cell_angle_gamma 104.081(2)
_cell_formula_units_Z 1
_cell_length_a 11.0982(4)
_cell_length_b 11.3823(6)
_cell_length_c 14.8522(9)
_cell_measurement_reflns_used 13345
_cell_measurement_temperature 296.1
_cell_measurement_theta_max 27.4
_cell_measurement_theta_min 1.9
_cell_volume 1742.6(2)
_diffrn_detector_area_resol_mean 10.00
_diffrn_measured_fraction_theta_full 0.9820
_diffrn_measured_fraction_theta_max 0.9820
_diffrn_measurement_device_type 'Rigaku RAXIS-RAPID'
_diffrn_measurement_method \w
_diffrn_radiation_type 'Mo K\a'
_diffrn_radiation_wavelength 0.7107
_diffrn_reflns_av_R_equivalents 0.092
_diffrn_reflns_limit_h_max 14
_diffrn_reflns_limit_h_min -14
_diffrn_reflns_limit_k_max 13
_diffrn_reflns_limit_k_min -14
_diffrn_reflns_limit_l_max 19
_diffrn_reflns_limit_l_min -19
_diffrn_reflns_number 16204
_diffrn_reflns_theta_full 27.41
_diffrn_reflns_theta_max 27.41
_exptl_absorpt_coefficient_mu 1.100
_exptl_absorpt_correction_T_max 0.896
_exptl_absorpt_correction_T_min 0.273
_exptl_absorpt_correction_type multi-scan
_exptl_absorpt_process_details
;
    Higashi, T. (1995). Program for Absorption Correction.
    Rigaku Corporation, Tokyo, Japan.
;
_exptl_crystal_colour yellow
_exptl_crystal_density_diffrn 1.538
_exptl_crystal_density_meas ?
_exptl_crystal_density_method 'not measured'
_exptl_crystal_description prism
_exptl_crystal_F_000 828.00
_exptl_crystal_size_max 0.10
_exptl_crystal_size_mid 0.10
_exptl_crystal_size_min 0.10
_refine_diff_density_max 0.93
_refine_diff_density_min -0.54
_refine_ls_extinction_coef ?
_refine_ls_extinction_method none
_refine_ls_goodness_of_fit_ref 0.976
_refine_ls_hydrogen_treatment refall
_refine_ls_number_parameters 532
_refine_ls_number_reflns 4161
_refine_ls_R_factor_gt 0.0680
_refine_ls_shift/su_max 0.0000
_refine_ls_structure_factor_coef F
_refine_ls_weighting_details 'w = 1/[0.0010Fo^2^ + 3.0000\s^2^(Fo) + 0.5000]'
_refine_ls_weighting_scheme calc
_refine_ls_wR_factor_ref 0.0740
_reflns_number_gt 4161
_reflns_number_total 7791
_reflns_threshold_expression F^2^>2.0\s(F^2^)
_cod_original_formula_sum 'C90 H60 N6 O12 Zn3 '
_cod_database_code 4000341

loop_
_symmetry_equiv_pos_as_xyz
x,y,z
-x,-y,-z

loop_
_atom_site_label
_atom_site_type_symbol
_atom_site_fract_x
_atom_site_fract_y
_atom_site_fract_z
_atom_site_U_iso_or_equiv
_atom_site_adp_type
_atom_site_occupancy
_atom_site_symmetry_multiplicity
_atom_site_calc_flag
_atom_site_refinement_flags
_atom_site_disorder_assembly
_atom_site_disorder_group
Zn1 Zn 0.0000 0.5000 0.5000 0.0335(4) Uani 1.00 1 d . . .
Zn2 Zn 0.23199(9) 0.37724(8) 0.57579(6) 0.0342(3) Uani 1.00 1 d . . .
O1 O 0.2190(5) 0.5526(4) 0.5475(4) 0.037(2) Uani 1.00 1 d . . .
O2 O 0.0347(5) 0.3336(4) 0.5357(3) 0.034(1) Uani 1.00 1 d . . .
O3 O 0.2635(5) 0.2135(5) 0.6003(4) 0.045(2) Uani 1.00 1 d . . .
O4 O 0.3739(5) 0.4322(4) 0.3425(3) 0.038(2) Uani 1.00 1 d . . .
O5 O 0.3007(5) 0.3868(5) 0.8663(3) 0.044(2) Uani 1.00 1 d . . .
O6 O -0.0499(5) 0.4780(5) 0.7698(3) 0.041(2) Uani 1.00 1 d . . .
N1 N 0.3052(6) 0.3751(6) 0.4644(4) 0.036(2) Uani 1.00 1 d . . .
N2 N 0.2846(6) 0.4213(6) 0.7170(4) 0.038(2) Uani 1.00 1 d . . .
N3 N -0.0110(5) 0.5243(6) 0.6350(4) 0.032(2) Uani 1.00 1 d . . .
C10 C -0.0478(7) 0.3076(7) 0.6712(5) 0.033(2) Uani 1.00 1 d . . .
C13 C 0.4164(7) 0.6814(7) 0.3929(5) 0.042(2) Uani 1.00 1 d . . .
C14 C -0.0338(7) 0.4362(7) 0.6884(5) 0.034(2) Uani 1.00 1 d . . .
C15 C -0.0122(7) 0.6286(7) 0.6854(5) 0.038(2) Uani 1.00 1 d . . .
C16 C 0.3389(7) 0.4659(7) 0.4166(5) 0.032(2) Uani 1.00 1 d . . .
C17 C 0.3028(7) 0.5095(7) 0.8585(5) 0.041(2) Uani 1.00 1 d . . .
C18 C 0.2935(7) 0.5280(7) 0.7697(5) 0.041(2) Uani 1.00 1 d . . .
C19 C -0.0334(7) 0.1351(7) 0.5805(6) 0.040(2) Uani 1.00 1 d . . .
C20 C 0.2888(7) 0.6306(7) 0.5054(5) 0.033(2) Uani 1.00 1 d . . .
C21 C 0.3061(7) 0.7554(7) 0.5237(5) 0.040(2) Uani 1.00 1 d . . .
C22 C 0.2879(7) 0.3382(7) 0.7785(5) 0.037(2) Uani 1.00 1 d . . .
C23 C 0.2797(7) 0.2108(7) 0.7643(5) 0.039(2) Uani 1.00 1 d . . .
C24 C 0.3175(7) 0.2739(7) 0.4174(5) 0.039(2) Uani 1.00 1 d . . .
C25 C 0.2673(7) 0.1565(7) 0.6751(5) 0.033(2) Uani 1.00 1 d . . .
C26 C -0.0149(7) 0.2622(7) 0.5949(5) 0.032(2) Uani 1.00 1 d . . .
C27 C 0.3725(8) 0.8407(7) 0.4779(6) 0.044(2) Uani 1.00 1 d . . .
C28 C 0.2580(8) 0.0290(8) 0.6675(6) 0.047(3) Uani 1.00 1 d . . .
C29 C -0.0663(8) 0.6127(8) 0.9255(6) 0.050(3) Uani 1.00 1 d . . .
C30 C -0.0357(7) 0.6024(7) 0.7669(5) 0.040(2) Uani 1.00 1 d . . .
C31 C 0.3866(7) 0.2437(7) 0.2684(5) 0.038(2) Uani 1.00 1 d . . .
C32 C 0.3171(7) 0.5820(7) 0.9445(5) 0.043(2) Uani 1.00 1 d . . .
C33 C 0.3472(7) 0.5943(7) 0.4380(5) 0.036(2) Uani 1.00 1 d . . .
C34 C 0.4276(7) 0.8035(7) 0.4124(6) 0.046(2) Uani 1.00 1 d . . .
C35 C -0.0932(8) 0.2282(8) 0.7331(6) 0.047(3) Uani 1.00 1 d . . .
C36 C 0.2811(9) 0.1397(8) 0.8398(6) 0.055(3) Uani 1.00 1 d . . .
C37 C -0.0721(9) 0.681(1) 1.0023(7) 0.065(3) Uani 1.00 1 d . . .
C38 C 0.3602(7) 0.3068(7) 0.3436(5) 0.038(2) Uani 1.00 1 d . . .
C39 C 0.4286(9) 0.1126(8) 0.1240(7) 0.058(3) Uani 1.00 1 d . . .
C40 C 0.2839(9) 0.6936(8) 0.9405(6) 0.059(3) Uani 1.00 1 d . . .
C41 C -0.0787(9) 0.0602(8) 0.6405(7) 0.055(3) Uani 1.00 1 d . . .
C43 C 0.3898(8) 0.2914(8) 0.1845(6) 0.052(3) Uani 1.00 1 d . . .
C44 C 0.4142(9) 0.2277(9) 0.1139(6) 0.062(3) Uani 1.00 1 d . . .
C45 C 0.342(1) 0.7214(9) 1.1072(7) 0.072(3) Uani 1.00 1 d . . .
C46 C 0.425(1) 0.0627(8) 0.2047(7) 0.064(3) Uani 1.00 1 d . . .
C47 C -0.1088(8) 0.1056(8) 0.7169(7) 0.058(3) Uani 1.00 1 d . . .
C48 C 0.296(1) 0.760(1) 1.0204(7) 0.069(3) Uani 1.00 1 d . . .
C49 C -0.0473(8) 0.6709(8) 0.8471(5) 0.045(2) Uani 1.00 1 d . . .
C50 C 0.3631(9) 0.5454(8) 1.0329(6) 0.056(3) Uani 1.00 1 d . . .
C51 C -0.038(1) 0.7942(9) 0.8466(6) 0.064(3) Uani 1.00 1 d . . .
C52 C 0.2591(9) -0.0353(8) 0.7424(7) 0.060(3) Uani 1.00 1 d . . .
C53 C -0.058(1) 0.798(1) 1.0015(7) 0.077(4) Uani 1.00 1 d . . .
C54 C 0.268(1) 0.0174(8) 0.8301(7) 0.064(3) Uani 1.00 1 d . . .
C55 C 0.4052(8) 0.1263(8) 0.2791(6) 0.052(3) Uani 1.00 1 d . . .
C56 C -0.045(1) 0.857(1) 0.9225(8) 0.080(4) Uani 1.00 1 d . . .
C58 C 0.376(1) 0.6145(9) 1.1134(6) 0.068(3) Uani 1.00 1 d . . .
H1 H 0.2520(8) -0.0106(8) 0.6087(6) 0.060(3) Uiso 1.00 1 c . . .
H2 H 0.2521(9) -0.1200(8) 0.7347(7) 0.072(4) Uiso 1.00 1 c . . .
H3 H 0.268(1) -0.0298(8) 0.8818(7) 0.078(4) Uiso 1.00 1 c . . .
H4 H 0.2895(9) 0.1780(8) 0.8997(6) 0.068(3) Uiso 1.00 1 c . . .
H5 H 0.2932(7) 0.6040(7) 0.7450(5) 0.046(3) Uiso 1.00 1 c . . .
H6 H 0.2524(9) 0.7213(8) 0.8810(6) 0.070(3) Uiso 1.00 1 c . . .
H7 H 0.273(1) 0.835(1) 1.0174(7) 0.084(4) Uiso 1.00 1 c . . .
H8 H 0.349(1) 0.7690(9) 1.1627(7) 0.083(4) Uiso 1.00 1 c . . .
H9 H 0.410(1) 0.5890(9) 1.1734(6) 0.079(4) Uiso 1.00 1 c . . .
H10 H 0.3863(9) 0.4703(8) 1.0371(6) 0.067(3) Uiso 1.00 1 c . . .
H11 H -0.0138(7) 0.1017(7) 0.5285(6) 0.048(3) Uiso 1.00 1 c . . .
H12 H -0.0891(9) -0.0248(8) 0.6300(7) 0.063(3) Uiso 1.00 1 c . . .
H13 H -0.1416(8) 0.0512(8) 0.7571(7) 0.068(3) Uiso 1.00 1 c . . .
H14 H -0.1124(8) 0.2601(8) 0.7857(6) 0.057(3) Uiso 1.00 1 c . . .
H15 H 0.0012(7) 0.7076(7) 0.6646(5) 0.045(3) Uiso 1.00 1 c . . .
H16 H -0.024(1) 0.8344(9) 0.7935(6) 0.076(4) Uiso 1.00 1 c . . .
H17 H -0.043(1) 0.941(1) 0.9223(8) 0.099(5) Uiso 1.00 1 c . . .
H18 H -0.057(1) 0.844(1) 1.0561(7) 0.091(4) Uiso 1.00 1 c . . .
H19 H -0.0850(9) 0.643(1) 1.0565(7) 0.078(4) Uiso 1.00 1 c . . .
H20 H -0.0752(8) 0.5275(8) 0.9259(6) 0.061(3) Uiso 1.00 1 c . . .
H21 H 0.2699(7) 0.7822(7) 0.5690(5) 0.046(3) Uiso 1.00 1 c . . .
H22 H 0.3817(8) 0.9249(7) 0.4921(6) 0.053(3) Uiso 1.00 1 c . . .
H23 H 0.4725(7) 0.8622(7) 0.3805(6) 0.054(3) Uiso 1.00 1 c . . .
H24 H 0.4549(7) 0.6559(7) 0.3486(5) 0.050(3) Uiso 1.00 1 c . . .
H25 H 0.2981(7) 0.1932(7) 0.4346(5) 0.049(3) Uiso 1.00 1 c . . .
H26 H 0.4024(8) 0.0903(8) 0.3357(6) 0.063(3) Uiso 1.00 1 c . . .
H27 H 0.438(1) -0.0163(8) 0.2120(7) 0.080(4) Uiso 1.00 1 c . . .
H28 H 0.4407(9) 0.0669(8) 0.0741(7) 0.073(3) Uiso 1.00 1 c . . .
H29 H 0.4210(9) 0.2639(9) 0.0580(6) 0.078(4) Uiso 1.00 1 c . . .
H30 H 0.3733(8) 0.3689(8) 0.1749(6) 0.063(3) Uiso 1.00 1 c . . .

loop_
_atom_type_symbol
_atom_type_description
_atom_type_scat_dispersion_real
_atom_type_scat_dispersion_imag
_atom_type_scat_source
C C 0.006 0.003
;
International Tables for Crystallography
(1992, Vol. C, Tables 4.2.6.8 and 6.1.1.4)
;
N N 0.011 0.006
;
International Tables for Crystallography
(1992, Vol. C, Tables 4.2.6.8 and 6.1.1.4)
;
O O 0.017 0.010
;
International Tables for Crystallography
(1992, Vol. C, Tables 4.2.6.8 and 6.1.1.4)
;
H H 0.000 0.000
;
International Tables for Crystallography
(1992, Vol. C, Table 6.1.1.4)
;
Zn Zn 0.231 1.608
;
International Tables for Crystallography
(1992, Vol. C, Tables 4.2.6.8 and 6.1.1.4)
;
